data_1010016
loop_
_publ_author_name
'Hazlewood, E. A.'

_publ_section_title
;
 A Determination of the Oxygen Parameters for NaIO~4~
;
_journal_coden_ASTM ZEKGAX
_journal_issue 1-6
_journal_name_full
;
 Zeitschrift f\"ur Kristallographie - Crystalline Materials
;
_journal_page_first 439
_journal_page_last 446
_journal_paper_doi 10.1524/zkri.1938.98.1.439
_journal_volume 98
_journal_year 1938
_chemical_formula_structural 'Na I O4'
_chemical_formula_sum 'I Na O4'
_chemical_name_systematic 'Sodium iodate(VII)'
_space_group_IT_number 88
_symmetry_cell_setting tetragonal
_symmetry_space_group_name_Hall 'I 4bw -1bw'
_symmetry_space_group_name_H-M 'I 41/a :1'
_cell_angle_alpha 90
_cell_angle_beta 90
_cell_angle_gamma 90
_cell_formula_units_Z 4
_cell_length_a 5.3222(4)
_cell_length_b 5.3222
_cell_length_c 11.93
_cell_volume 337.9
_cod_depositor_comments
;
 Switching the coordinates of atoms 'I1' and 'Na1' after consulting the
 original publication.

 Antanas Vaitkus,
 2016-12-06
;
_cod_original_sg_symbol_H-M 'I 41/a S'
_cod_database_code 1010016

loop_
_symmetry_equiv_pos_as_xyz
x,y,z
-x,-y,z
x,1/2+y,1/4-z
-x,1/2-y,1/4-z
-y,x,-z
y,-x,-z
-y,1/2+x,1/4+z
y,1/2-x,1/4+z
1/2+x,1/2+y,1/2+z
1/2-x,1/2-y,1/2+z
1/2+x,y,3/4-z
1/2-x,-y,3/4-z
1/2-y,1/2+x,1/2-z
1/2+y,1/2-x,1/2-z
1/2-y,x,3/4+z
1/2+y,-x,3/4+z

loop_
_atom_site_label
_atom_site_type_symbol
_atom_site_symmetry_multiplicity
_atom_site_Wyckoff_symbol
_atom_site_fract_x
_atom_site_fract_y
_atom_site_fract_z
_atom_site_occupancy
_atom_site_attached_hydrogens
_atom_site_calc_flag
I1 I7+ 4 a 0. 0. 0. 1. 0 d
Na1 Na1+ 4 b 0. 0. 0.5 1. 0 d
O1 O2- 16 f 0.22 0.159 0.089(5) 1. 0 d

loop_
_atom_type_symbol
_atom_type_oxidation_number
Na1+ 1.000
I7+ 7.000
O2- -2.000
